data_7239831
loop_
_publ_author_name
'Mattsson, Ida'
'Sitdikov, Ruzal'
'Gunell, Andreas C. M.'
'Lahtinen, Manu'
'Saloranta-Simell, Tiina'
'Leino, Reko'

_publ_section_title
;
 Improved synthesis and application of conjugation-amenable polyols from
 d-mannose
;
_journal_issue 7
_journal_name_full 'RSC Advances'
_journal_page_first 3960
_journal_page_last 3966
_journal_paper_doi 10.1039/C9RA10378C
_journal_volume 10
_journal_year 2020
_chemical_absolute_configuration rm
_chemical_formula_moiety 'C16 H23 N3 O6'
_chemical_formula_sum 'C16 H23 N3 O6'
_chemical_formula_weight 353.37
_space_group_crystal_system triclinic
_space_group_IT_number 1
_space_group_name_Hall 'P 1'
_space_group_name_H-M_alt 'P 1'
_atom_sites_solution_hydrogens geom
_atom_sites_solution_primary dual
_audit_creation_date 2019-09-28
_audit_creation_method
;
Olex2 1.2
(compiled 2018.05.29 svn.r3508 for OlexSys, GUI svn.r5506)
;
_audit_update_record
;
2019-09-28 deposited with the CCDC.	2020-01-14 downloaded from the CCDC.
;
_cell_angle_alpha 83.212(8)
_cell_angle_beta 87.407(7)
_cell_angle_gamma 85.031(8)
_cell_formula_units_Z 1
_cell_length_a 4.7849(5)
_cell_length_b 5.3125(5)
_cell_length_c 17.3017(15)
_cell_measurement_reflns_used 2259
_cell_measurement_temperature 120.01(10)
_cell_measurement_theta_max 76.0420
_cell_measurement_theta_min 2.5250
_cell_volume 434.81(7)
_computing_cell_refinement 'CrysAlisPro 1.171.39.46 (Rigaku OD, 2018)'
_computing_data_collection 'CrysAlisPro 1.171.39.46 (Rigaku OD, 2018)'
_computing_data_reduction 'CrysAlisPro 1.171.39.46 (Rigaku OD, 2018)'
_computing_molecular_graphics 'Olex2 (Dolomanov et al., 2009)'
_computing_publication_material 'Olex2 (Dolomanov et al., 2009)'
_computing_structure_refinement 'ShelXL (Sheldrick, 2015)'
_computing_structure_solution 'ShelXT (Sheldrick, 2015)'
_diffrn_ambient_environment N~2~
_diffrn_ambient_temperature 120.01(10)
_diffrn_detector 'CCD plate'
_diffrn_detector_area_resol_mean 5.1977
_diffrn_detector_type Atlas
_diffrn_measured_fraction_theta_full 0.998
_diffrn_measured_fraction_theta_max 0.974
_diffrn_measurement_details
;
List of Runs (angles in degrees, time in seconds):

  # Type    Start    End  Width  t~exp~   \w     \q     \k     \f   Frames
#--------------------------------------------------------------------------
  1  \w    -66.00  32.00   2.00   25.00    --  -41.40  37.00  60.00   49
  2  \w    -66.00  32.00   2.00   25.00    --  -41.40  37.00 -30.00   49
  3  \w    -95.00  -3.00   2.00   25.00    --  -41.40 125.00 150.00   46
  4  \w     13.00 115.00   2.00   25.00    --   41.40  57.00  90.00   51
  5  \w     17.00 115.00   2.00   25.00    --   41.40  37.00-180.00   49
  6  \w     36.00 144.00   2.00  100.00    --  112.00 -77.00-120.00   54
  7  \w     79.00 177.00   2.00  100.00    --  112.00  77.00   0.00   49
  8  \w     29.00 109.00   2.00  100.00    --  112.00 -94.00 150.00   40
  9  \w     86.00 178.00   2.00  100.00    --  112.00  45.00 -60.00   46
 10  \w     36.00 116.00   2.00  100.00    --  112.00-111.00-150.00   40
 11  \w     57.00 151.00   2.00  100.00    --  112.00 178.00 150.00   47
 12  \w     40.00 140.00   2.00  100.00    --  112.00 -61.00-180.00   50
 13  \w     36.00 116.00   2.00  100.00    --  112.00-111.00  30.00   40
 14  \w     83.00 177.00   2.00  100.00    --  112.00  61.00 -30.00   47
 15  \w     36.00 116.00   2.00  100.00    --  112.00-111.00 120.00   40
 16  \w     79.00 177.00   2.00  100.00    --  112.00  77.00-120.00   49
 17  \w     13.00 115.00   2.00   25.00    --   41.40  57.00  30.00   51
 18  \w     13.00 115.00   2.00   25.00    --   41.40  57.00-120.00   51
 19  \w      4.00  82.00   2.00   25.00    --   41.40-101.00 142.00   39
 20  \w      9.00 117.00   2.00   25.00    --   41.40  77.00 150.00   54
 21  \w      9.00 117.00   2.00   25.00    --   41.40  77.00 -90.00   54
;
_diffrn_measurement_device 'four-circle diffractometer'
_diffrn_measurement_device_type 'SuperNova, Dual, Cu at home/near, Atlas'
_diffrn_measurement_method '\w scans'
_diffrn_orient_matrix_type 'CrysAlisPro convention (1999,Acta A55,543-557)'
_diffrn_orient_matrix_UB_11 -0.0985380000
_diffrn_orient_matrix_UB_12 -0.1005984000
_diffrn_orient_matrix_UB_13 0.0830481000
_diffrn_orient_matrix_UB_21 0.3069466000
_diffrn_orient_matrix_UB_22 -0.0794325000
_diffrn_orient_matrix_UB_23 0.0211095000
_diffrn_orient_matrix_UB_31 0.0254487000
_diffrn_orient_matrix_UB_32 0.2634959000
_diffrn_orient_matrix_UB_33 0.0266128000
_diffrn_radiation_monochromator mirror
_diffrn_radiation_probe x-ray
_diffrn_radiation_type CuK\a
_diffrn_radiation_wavelength 1.54184
_diffrn_reflns_av_R_equivalents 0.0285
_diffrn_reflns_av_unetI/netI 0.0469
_diffrn_reflns_Laue_measured_fraction_full 0.998
_diffrn_reflns_Laue_measured_fraction_max 0.974
_diffrn_reflns_limit_h_max 5
_diffrn_reflns_limit_h_min -5
_diffrn_reflns_limit_k_max 6
_diffrn_reflns_limit_k_min -5
_diffrn_reflns_limit_l_max 21
_diffrn_reflns_limit_l_min -21
_diffrn_reflns_number 4839
_diffrn_reflns_point_group_measured_fraction_full 0.734
_diffrn_reflns_point_group_measured_fraction_max 0.695
_diffrn_reflns_theta_full 67.684
_diffrn_reflns_theta_max 76.592
_diffrn_reflns_theta_min 2.573
_diffrn_source 'micro-focus sealed X-ray tube'
_diffrn_source_type 'SuperNova (Cu) X-ray Source'
_exptl_absorpt_coefficient_mu 0.873
_exptl_absorpt_correction_T_max 0.976
_exptl_absorpt_correction_T_min 0.938
_exptl_absorpt_correction_type analytical
_exptl_absorpt_process_details
;
CrysAlisPro 1.171.39.46 (Rigaku Oxford Diffraction, 2018)
Analytical numeric absorption correction using a multifaceted crystal
			model based on expressions derived by R.C. Clark & J.S. Reid.
(Clark, R. C. & Reid, J. S. (1995). Acta Cryst. A51, 887-897)
Empirical absorption correction using spherical harmonics,
 implemented in SCALE3 ABSPACK scaling algorithm.
;
_exptl_crystal_colour colourless
_exptl_crystal_colour_primary colourless
_exptl_crystal_density_diffrn 1.350
_exptl_crystal_description plate
_exptl_crystal_F_000 188
_exptl_crystal_size_max 0.096
_exptl_crystal_size_mid 0.047
_exptl_crystal_size_min 0.029
_refine_diff_density_max 0.231
_refine_diff_density_min -0.210
_refine_diff_density_rms 0.040
_refine_ls_abs_structure_details
;
 Flack x determined using 606 quotients [(I+)-(I-)]/[(I+)+(I-)]
 (Parsons, Flack and Wagner, Acta Cryst. B69 (2013) 249-259).
;
_refine_ls_abs_structure_Flack 0.5(3)
_refine_ls_extinction_method none
_refine_ls_goodness_of_fit_ref 1.055
_refine_ls_hydrogen_treatment constr
_refine_ls_matrix_type full
_refine_ls_number_parameters 268
_refine_ls_number_reflns 2541
_refine_ls_number_restraints 3
_refine_ls_restrained_S_all 1.054
_refine_ls_R_factor_all 0.0437
_refine_ls_R_factor_gt 0.0365
_refine_ls_shift/su_max 0.000
_refine_ls_shift/su_mean 0.000
_refine_ls_structure_factor_coef Fsqd
_refine_ls_weighting_details 'w=1/[\s^2^(Fo^2^)+(0.0460P)^2^+0.0194P] where P=(Fo^2^+2Fc^2^)/3'
_refine_ls_weighting_scheme calc
_refine_ls_wR_factor_gt 0.0882
_refine_ls_wR_factor_ref 0.0922
_reflns_Friedel_coverage 0.426
_reflns_Friedel_fraction_full 0.470
_reflns_Friedel_fraction_max 0.415
_reflns_number_gt 2219
_reflns_number_total 2541
_reflns_threshold_expression 'I > 2\s(I)'
_cod_data_source_file c9ra10378c2.cif
_cod_data_source_block im-ii-100_1_r4-halfcell-absclark
_cod_depositor_comments 'Adding full bibliography for 7239831.cif.'
_cod_database_code 7239831
_shelx_shelxl_version_number 2018/3
_chemical_oxdiff_formula 'C16 H18 O6 N3'
_shelx_space_group_comment
;
The symmetry employed for this shelxl refinement is uniquely defined
by the following loop, which should always be used as a source of
symmetry information in preference to the above space-group names.
They are only intended as comments.
;
_reflns_odcompleteness_completeness 98.93
_reflns_odcompleteness_iscentric 1
_reflns_odcompleteness_theta 74.33
_olex2_refinement_description
;
1. Fixed Uiso
 At 1.2 times of:
  All C(H) groups, All C(H,H) groups
 At 1.5 times of:
  All O(H) groups
2. Others
 Fixed Sof: C15A(0.5) H15A(0.5) C15B(0.5) H15B(0.5) C16A(0.5) H16A(0.5)
 C16B(0.5) H16B(0.5) H17A(0.5) H17(0.5) C18A(0.5) H18A(0.5) C18B(0.5) H18B(0.5)
 C19A(0.5) H19A(0.5) C19B(0.5) H19B(0.5)
3.a Ternary CH refined with riding coordinates:
 C2(H2A), C3(H3A), C4(H4A), C5(H5A), C6(H6A)
3.b Secondary CH2 refined with riding coordinates:
 C1(H1A,H1B), C7(H7A,H7B), C13(H13A,H13B)
3.c Aromatic/amide H refined with riding coordinates:
 C12(H12), C15A(H15A), C15B(H15B), C16A(H16A), C16B(H16B), C17(H17A), C17(H17),
  C18A(H18A), C18B(H18B), C19A(H19A), C19B(H19B)
3.d Idealised tetrahedral OH refined as rotating group:
 O1(H1), O2(H2), O3(H3), O4(H4), O5(H5), O6(H6)
;
_olex2_submission_special_instructions 'No special instructions were received'
_oxdiff_exptl_absorpt_empirical_details
;
Empirical correction (ABSPACK) includes:
- Absorption correction using spherical harmonics
- Frame scaling
;
_oxdiff_exptl_absorpt_empirical_full_max 1.241
_oxdiff_exptl_absorpt_empirical_full_min 0.862

loop_
_space_group_symop_operation_xyz
'x, y, z'

loop_
_atom_site_label
_atom_site_type_symbol
_atom_site_fract_x
_atom_site_fract_y
_atom_site_fract_z
_atom_site_U_iso_or_equiv
_atom_site_adp_type
_atom_site_occupancy
_atom_site_site_symmetry_order
_atom_site_calc_flag
_atom_site_refinement_flags_posn
_atom_site_refinement_flags_occupancy
_atom_site_disorder_assembly
_atom_site_disorder_group
O1 O 2.0093(5) 1.0263(4) 1.08903(14) 0.0211(5) Uani 1 1 d . . . .
H1 H 1.930398 0.900781 1.107605 0.032 Uiso 1 1 calc GR . . .
O2 O 1.4698(4) 1.0801(4) 1.16997(14) 0.0209(5) Uani 1 1 d . . . .
H2 H 1.345927 1.066704 1.139834 0.031 Uiso 1 1 calc GR . . .
O3 O 1.9352(5) 1.5734(4) 1.17976(14) 0.0201(5) Uani 1 1 d . . . .
H3 H 2.069408 1.580703 1.207002 0.030 Uiso 1 1 calc GR . . .
O4 O 1.3946(5) 1.6303(4) 1.25800(14) 0.0197(5) Uani 1 1 d . . . .
H4 H 1.475308 1.746822 1.233865 0.029 Uiso 1 1 calc GR . . .
O5 O 1.9186(5) 1.2361(4) 1.37262(14) 0.0224(5) Uani 1 1 d . . . .
H5 H 2.056831 1.265300 1.395386 0.034 Uiso 1 1 calc GR . . .
O6 O 1.3783(5) 1.3607(4) 1.44121(14) 0.0215(5) Uani 1 1 d . . . .
H6 H 1.463333 1.244698 1.468434 0.032 Uiso 1 1 calc GR . . .
N9 N 1.4864(7) 1.9505(5) 1.55909(18) 0.0302(7) Uani 1 1 d . . . .
N10 N 1.2911(7) 1.9736(5) 1.61576(19) 0.0318(7) Uani 1 1 d . . . .
N11 N 1.2177(6) 1.7394(5) 1.63919(16) 0.0246(6) Uani 1 1 d . . . .
C1 C 1.8050(7) 1.2341(6) 1.0711(2) 0.0208(7) Uani 1 1 d . . . .
H1A H 1.686863 1.193892 1.030879 0.025 Uiso 1 1 calc R . . .
H1B H 1.899812 1.383367 1.050611 0.025 Uiso 1 1 calc R . . .
C2 C 1.6209(7) 1.2950(6) 1.1419(2) 0.0187(7) Uani 1 1 d . . . .
H2A H 1.486236 1.439718 1.126280 0.022 Uiso 1 1 calc R . . .
C3 C 1.7851(7) 1.3578(6) 1.2094(2) 0.0177(6) Uani 1 1 d . . . .
H3A H 1.919543 1.213421 1.225604 0.021 Uiso 1 1 calc R . . .
C4 C 1.5945(7) 1.4194(6) 1.2790(2) 0.0176(6) Uani 1 1 d . . . .
H4A H 1.489147 1.270767 1.295287 0.021 Uiso 1 1 calc R . . .
C5 C 1.7613(7) 1.4673(6) 1.34873(19) 0.0185(6) Uani 1 1 d . . . .
H5A H 1.889658 1.598998 1.332118 0.022 Uiso 1 1 calc R . . .
C6 C 1.5642(7) 1.5531(6) 1.41515(19) 0.0199(6) Uani 1 1 d . . . .
H6A H 1.450241 1.706367 1.394489 0.024 Uiso 1 1 calc R . . .
C7 C 1.7275(8) 1.6198(7) 1.4833(2) 0.0256(7) Uani 1 1 d . . . .
H7A H 1.847646 1.472298 1.503411 0.031 Uiso 1 1 calc R . . .
H7B H 1.846211 1.755080 1.464887 0.031 Uiso 1 1 calc R . . .
C8 C 1.5338(7) 1.7027(6) 1.5471(2) 0.0244(7) Uani 1 1 d . . . .
C12 C 1.3615(8) 1.5677(6) 1.5987(2) 0.0273(7) Uani 1 1 d . . . .
H12 H 1.347178 1.392990 1.604447 0.033 Uiso 1 1 calc R . . .
C13 C 1.0006(8) 1.7013(7) 1.7008(2) 0.0309(8) Uani 1 1 d . . . .
H13A H 0.920972 1.541621 1.696899 0.037 Uiso 1 1 calc R . . .
H13B H 0.851505 1.836447 1.692591 0.037 Uiso 1 1 calc R . . .
C14 C 1.1058(8) 1.6973(7) 1.7811(2) 0.0281(8) Uani 1 1 d . . . .
C15A C 0.945(2) 1.8197(18) 1.8366(6) 0.042(2) Uani 0.5 1 d . P A 1
H15A H 0.769892 1.900179 1.823768 0.050 Uiso 0.5 1 calc R P A 1
C15B C 1.068(2) 1.9136(18) 1.8203(5) 0.0366(19) Uani 0.5 1 d . P A 2
H15B H 0.983515 2.064190 1.795656 0.044 Uiso 0.5 1 calc R P A 2
C16A C 1.040(3) 1.824(2) 1.9102(6) 0.056(3) Uani 0.5 1 d . P A 1
H16A H 0.935909 1.917134 1.945290 0.067 Uiso 0.5 1 calc R P A 1
C16B C 1.157(3) 1.904(3) 1.8960(7) 0.053(3) Uani 0.5 1 d . P A 2
H16B H 1.125695 2.048012 1.922002 0.064 Uiso 0.5 1 calc R P A 2
C17 C 1.2876(12) 1.6911(11) 1.9324(3) 0.0550(13) Uani 1 1 d . . . .
H17A H 1.355920 1.689331 1.981966 0.066 Uiso 0.5 1 calc R P A 2
H17 H 1.342103 1.681307 1.983671 0.066 Uiso 0.5 1 calc R P A 1
C18A C 1.453(2) 1.574(2) 1.8793(5) 0.053(3) Uani 0.5 1 d . P A 1
H18A H 1.628858 1.498454 1.892807 0.063 Uiso 0.5 1 calc R P A 1
C18B C 1.319(3) 1.468(2) 1.8933(6) 0.058(3) Uani 0.5 1 d . P A 2
H18B H 1.394526 1.315433 1.918720 0.070 Uiso 0.5 1 calc R P A 2
C19A C 1.359(2) 1.568(2) 1.8050(5) 0.040(2) Uani 0.5 1 d . P A 1
H19A H 1.467354 1.475052 1.770361 0.048 Uiso 0.5 1 calc R P A 1
C19B C 1.236(2) 1.4806(17) 1.8171(6) 0.039(2) Uani 0.5 1 d . P A 2
H19B H 1.269213 1.338522 1.790324 0.047 Uiso 0.5 1 calc R P A 2

loop_
_atom_site_aniso_label
_atom_site_aniso_U_11
_atom_site_aniso_U_22
_atom_site_aniso_U_33
_atom_site_aniso_U_23
_atom_site_aniso_U_13
_atom_site_aniso_U_12
O1 0.0161(12) 0.0249(12) 0.0226(12) -0.0048(9) 0.0005(9) -0.0009(9)
O2 0.0153(12) 0.0222(11) 0.0267(12) -0.0045(9) -0.0040(9) -0.0057(9)
O3 0.0125(12) 0.0241(12) 0.0245(12) -0.0026(9) -0.0012(9) -0.0061(9)
O4 0.0141(11) 0.0213(11) 0.0234(12) -0.0022(9) -0.0005(9) -0.0011(9)
O5 0.0156(12) 0.0280(12) 0.0236(12) -0.0045(9) -0.0059(10) 0.0025(9)
O6 0.0153(12) 0.0268(12) 0.0228(12) -0.0040(10) 0.0002(9) -0.0027(9)
N9 0.0364(18) 0.0250(14) 0.0294(16) -0.0046(12) 0.0032(14) -0.0037(13)
N10 0.0412(19) 0.0235(15) 0.0302(17) -0.0049(13) 0.0062(15) -0.0005(13)
N11 0.0298(17) 0.0262(14) 0.0186(15) -0.0054(11) 0.0019(12) -0.0048(12)
C1 0.0207(18) 0.0241(17) 0.0180(17) -0.0042(13) -0.0028(14) -0.0008(13)
C2 0.0148(16) 0.0174(15) 0.0238(18) -0.0011(13) -0.0020(14) -0.0017(12)
C3 0.0145(16) 0.0194(15) 0.0195(16) -0.0009(12) -0.0022(13) -0.0036(12)
C4 0.0117(15) 0.0194(15) 0.0213(16) -0.0016(12) -0.0012(12) 0.0009(11)
C5 0.0157(15) 0.0185(14) 0.0218(16) -0.0040(12) -0.0002(13) -0.0017(11)
C6 0.0178(16) 0.0216(14) 0.0203(16) -0.0046(12) 0.0014(13) -0.0005(12)
C7 0.0209(18) 0.0347(18) 0.0227(17) -0.0075(14) -0.0018(14) -0.0043(14)
C8 0.0243(19) 0.0295(17) 0.0206(17) -0.0057(14) -0.0037(14) -0.0033(14)
C12 0.0327(19) 0.0230(16) 0.0269(18) -0.0061(14) 0.0018(15) -0.0032(14)
C13 0.0274(19) 0.039(2) 0.0266(19) -0.0096(15) 0.0069(15) -0.0026(15)
C14 0.030(2) 0.0316(18) 0.0239(18) -0.0058(14) 0.0050(14) -0.0069(15)
C15A 0.052(6) 0.041(5) 0.034(5) -0.009(4) -0.006(5) -0.006(4)
C15B 0.047(6) 0.038(5) 0.028(4) -0.014(4) -0.002(4) -0.005(4)
C16A 0.085(10) 0.058(7) 0.027(5) -0.018(5) 0.003(6) -0.003(6)
C16B 0.057(8) 0.069(8) 0.041(6) -0.024(6) 0.014(5) -0.033(6)
C17 0.065(3) 0.080(4) 0.023(2) -0.004(2) -0.007(2) -0.027(3)
C18A 0.036(5) 0.085(8) 0.035(5) 0.015(5) -0.001(4) -0.023(5)
C18B 0.062(7) 0.069(7) 0.042(6) 0.009(5) -0.026(5) -0.005(6)
C19A 0.026(5) 0.069(7) 0.022(4) 0.000(4) 0.006(3) -0.002(4)
C19B 0.047(7) 0.034(4) 0.038(5) -0.005(4) -0.005(5) -0.006(4)

loop_
_atom_type_symbol
_atom_type_description
_atom_type_scat_dispersion_real
_atom_type_scat_dispersion_imag
_atom_type_scat_source
C C 0.0181 0.0091 'International Tables Vol C Tables 4.2.6.8 and 6.1.1.4'
H H 0.0000 0.0000 'International Tables Vol C Tables 4.2.6.8 and 6.1.1.4'
N N 0.0311 0.0180 'International Tables Vol C Tables 4.2.6.8 and 6.1.1.4'
O O 0.0492 0.0322 'International Tables Vol C Tables 4.2.6.8 and 6.1.1.4'

loop_
_exptl_crystal_face_index_h
_exptl_crystal_face_index_k
_exptl_crystal_face_index_l
_exptl_crystal_face_perp_dist
1 -3 -5 0.0265
-1 4 5 0.0155
3 2 2 0.0464
-3 -2 -2 0.0418
-3 1 2 0.0331
0 1 -10 0.0213
0 -1 10 0.0082

loop_
_geom_angle_atom_site_label_1
_geom_angle_atom_site_label_2
_geom_angle_atom_site_label_3
_geom_angle
N10 N9 C8 109.5(3)
N9 N10 N11 106.3(3)
N10 N11 C12 111.2(3)
N10 N11 C13 119.6(3)
C12 N11 C13 129.2(3)
O1 C1 C2 112.5(3)
O2 C2 C1 109.3(3)
O2 C2 C3 107.2(2)
C3 C2 C1 113.7(3)
O3 C3 C2 106.1(2)
O3 C3 C4 110.4(3)
C2 C3 C4 112.3(3)
O4 C4 C3 111.3(3)
O4 C4 C5 110.7(3)
C3 C4 C5 112.3(3)
O5 C5 C4 106.4(2)
O5 C5 C6 111.2(3)
C4 C5 C6 111.1(3)
O6 C6 C5 110.2(3)
O6 C6 C7 110.7(3)
C7 C6 C5 112.0(3)
C8 C7 C6 111.3(3)
N9 C8 C7 121.9(3)
N9 C8 C12 107.2(3)
C12 C8 C7 130.8(3)
N11 C12 C8 105.8(3)
N11 C13 C14 113.7(3)
C15A C14 C13 120.0(5)
C15A C14 C19A 117.0(6)
C15B C14 C13 120.8(5)
C19A C14 C13 123.0(5)
C19B C14 C13 119.9(5)
C19B C14 C15B 119.3(7)
C16A C15A C14 121.0(10)
C16B C15B C14 120.1(9)
C17 C16A C15A 120.6(10)
C17 C16B C15B 121.4(10)
C16B C17 C18B 118.4(7)
C18A C17 C16A 119.7(7)
C17 C18A C19A 120.2(9)
C19B C18B C17 119.8(9)
C18A C19A C14 121.1(8)
C14 C19B C18B 120.8(8)

loop_
_geom_bond_atom_site_label_1
_geom_bond_atom_site_label_2
_geom_bond_distance
O1 C1 1.425(4)
O2 C2 1.429(4)
O3 C3 1.435(4)
O4 C4 1.433(4)
O5 C5 1.412(4)
O6 C6 1.432(4)
N9 N10 1.333(4)
N9 C8 1.355(5)
N10 N11 1.334(4)
N11 C12 1.340(4)
N11 C13 1.464(4)
C1 C2 1.527(5)
C2 C3 1.520(4)
C3 C4 1.527(5)
C4 C5 1.534(4)
C5 C6 1.539(4)
C6 C7 1.536(5)
C7 C8 1.491(5)
C8 C12 1.369(5)
C13 C14 1.497(5)
C14 C15A 1.390(10)
C14 C15B 1.396(9)
C14 C19A 1.396(10)
C14 C19B 1.356(10)
C15A C16A 1.376(14)
C15B C16B 1.389(15)
C16A C17 1.370(15)
C16B C17 1.347(15)
C17 C18A 1.355(12)
C17 C18B 1.425(13)
C18A C19A 1.386(13)
C18B C19B 1.386(13)

loop_
_exptl_oxdiff_crystal_face_indexfrac_h
_exptl_oxdiff_crystal_face_indexfrac_k
_exptl_oxdiff_crystal_face_indexfrac_l
_exptl_oxdiff_crystal_face_x
_exptl_oxdiff_crystal_face_y
_exptl_oxdiff_crystal_face_z
1.0016 -3.0009 -5.0013 -0.2122 0.4402 -0.8983
-0.5022 3.5014 5.0039 0.1128 -0.3267 1.0430
2.9969 2.0022 2.0138 -0.3295 0.8034 0.6574
-2.9969 -2.0022 -2.0138 0.3295 -0.8034 -0.6574
-2.9991 0.9991 1.9911 0.3604 -0.9579 0.2399
-0.0001 1.0006 -9.9981 -0.9310 -0.2906 -0.0024
0.0001 -1.0006 9.9981 0.9310 0.2906 0.0024
